data_7150064
loop_
_publ_author_name
'Sim\%unek, Petr'
'Bertolasi, Valerio'
'Peskov\'a, Mark\'eta'
'Mach\'acek, Vladim\'ir'
'Lycka, Anton\'in'

_publ_section_title
;
 Solution and solid state structure and tautomerism of azo coupled
 enaminone derivatives of benzoylacetone.
;
_journal_issue 7
_journal_name_full 'Organic &amp; biomolecular chemistry'
_journal_page_first 1217
_journal_page_last 1226
_journal_paper_doi 10.1039/b500173k
_journal_volume 3
_journal_year 2005
_chemical_formula_moiety 'C18 H20 N4 O, 1/2(C7 H8)'
_chemical_formula_sum 'C21.5 H24 N4 O'
_chemical_formula_weight 354.45
_chemical_name_systematic
;
?
;
_space_group_IT_number 15
_symmetry_cell_setting monoclinic
_symmetry_space_group_name_Hall '-C 2yc'
_symmetry_space_group_name_H-M 'C 1 2/c 1'
_atom_sites_solution_hydrogens difmap
_atom_sites_solution_primary direct
_atom_sites_solution_secondary difmap
_audit_creation_method SHELXL-97
_cell_angle_alpha 90.00
_cell_angle_beta 117.694(1)
_cell_angle_gamma 90.00
_cell_formula_units_Z 8
_cell_length_a 25.8225(3)
_cell_length_b 10.7493(2)
_cell_length_c 15.6270(3)
_cell_measurement_reflns_used 5167
_cell_measurement_temperature 150
_cell_measurement_theta_max 28.0
_cell_measurement_theta_min 3.6
_cell_volume 3840.74(12)
_computing_cell_refinement 'Denzo SMN (Otwinowski & Minor, 1997)'
_computing_data_collection 'COLLECT (Nonius, 1997)'
_computing_data_reduction 'Denzo SMN (Otwinowski & Minor, 1997)'
_computing_molecular_graphics 'ORTEP III (Burnett & Johnson, 1996)'
_computing_publication_material
;
SHELXL-97 (Sheldrick, 1997), PARST (Nardelli, 1995)'
;
_computing_structure_refinement 'SHELXL-97 (Sheldrick, 1997)'
_computing_structure_solution 'SIR97 (Altomare et al., 1999)'
_diffrn_ambient_temperature 150
_diffrn_measured_fraction_theta_full 0.988
_diffrn_measured_fraction_theta_max 0.988
_diffrn_measurement_device_type 'Nonius Kappa CCD'
_diffrn_measurement_method '\f scans and \w scans'
_diffrn_radiation_monochromator graphite
_diffrn_radiation_source 'fine-focus sealed tube'
_diffrn_radiation_type MoK\a
_diffrn_radiation_wavelength 0.71070
_diffrn_reflns_av_R_equivalents 0.039
_diffrn_reflns_av_sigmaI/netI 0.0294
_diffrn_reflns_limit_h_max 34
_diffrn_reflns_limit_h_min -34
_diffrn_reflns_limit_k_max 14
_diffrn_reflns_limit_k_min -14
_diffrn_reflns_limit_l_max 18
_diffrn_reflns_limit_l_min -20
_diffrn_reflns_number 23700
_diffrn_reflns_theta_full 28.00
_diffrn_reflns_theta_max 28.0
_diffrn_reflns_theta_min 3.6
_exptl_absorpt_coefficient_mu 0.078
_exptl_absorpt_correction_type none
_exptl_crystal_colour red
_exptl_crystal_density_diffrn 1.226
_exptl_crystal_density_method 'not measured'
_exptl_crystal_description irregular
_exptl_crystal_F_000 1512
_exptl_crystal_size_max 0.45
_exptl_crystal_size_mid 0.36
_exptl_crystal_size_min 0.20
_refine_diff_density_max 0.211
_refine_diff_density_min -0.177
_refine_diff_density_rms 0.037
_refine_ls_extinction_method none
_refine_ls_goodness_of_fit_ref 1.147
_refine_ls_hydrogen_treatment refall
_refine_ls_matrix_type full
_refine_ls_number_parameters 336
_refine_ls_number_reflns 4585
_refine_ls_number_restraints 0
_refine_ls_restrained_S_all 1.147
_refine_ls_R_factor_all 0.0590
_refine_ls_R_factor_gt 0.0519
_refine_ls_shift/su_max 0.000
_refine_ls_shift/su_mean 0.000
_refine_ls_structure_factor_coef Fsqd
_refine_ls_weighting_details 'calc w=1/[\s^2^(Fo^2^)+(0.0256P)^2^+4.0016P] where P=(Fo^2^+2Fc^2^)/3'
_refine_ls_weighting_scheme calc
_refine_ls_wR_factor_gt 0.1198
_refine_ls_wR_factor_ref 0.1259
_reflns_number_gt 4083
_reflns_number_total 4585
_reflns_threshold_expression I>2sigma(I)
_cod_data_source_file b500173k.txt
_cod_data_source_block (II)
_cod_depositor_comments
;
The following automatic conversions were performed:
'_symmetry_cell_setting' value 'Monoclinic' changed to 'monoclinic'
according to '/home/saulius/struct/CIF-dictionaries/cif_core.dic'
dictionary named 'cif_core.dic' version 2.4.1 from 2010-06-29.

Automatic conversion script
Id: cif_fix_enum 1527 2010-12-29 10:47:43Z saulius 
;
_cod_original_cell_volume 3840.7(1)
_cod_original_sg_symbol_H-M 'C 2/c'
_cod_original_formula_sum 'C21.50 H24 N4 O'
_cod_database_code 7150064

loop_
_symmetry_equiv_pos_as_xyz
'x, y, z'
'-x, y, -z+1/2'
'x+1/2, y+1/2, z'
'-x+1/2, y+1/2, -z+1/2'
'-x, -y, -z'
'x, -y, z-1/2'
'-x+1/2, -y+1/2, -z'
'x+1/2, -y+1/2, z-1/2'

loop_
_atom_site_label
_atom_site_type_symbol
_atom_site_fract_x
_atom_site_fract_y
_atom_site_fract_z
_atom_site_U_iso_or_equiv
_atom_site_adp_type
_atom_site_occupancy
_atom_site_symmetry_multiplicity
_atom_site_calc_flag
_atom_site_refinement_flags
_atom_site_disorder_assembly
_atom_site_disorder_group
O1 O 0.80296(5) 1.04580(10) 0.83994(8) 0.0382(3) Uani 1 1 d . . .
N1 N 0.67866(5) 0.84191(11) 0.92894(9) 0.0303(3) Uani 1 1 d . . .
H1 H 0.663(5) 0.762(11) 0.886(9) 0.036 Uiso 0.15(3) 1 d P . .
N2 N 0.71883(5) 0.92096(11) 0.94161(9) 0.0298(3) Uani 1 1 d . . .
N3 N 0.70054(6) 0.72839(12) 0.80015(10) 0.0345(3) Uani 1 1 d . . .
H31 H 0.6791(10) 0.737(2) 0.8350(17) 0.041 Uiso 0.85(3) 1 d P . .
N4 N 0.55574(6) 0.93554(14) 1.13993(11) 0.0424(3) Uani 1 1 d . . .
C1 C 0.74818(6) 0.91078(13) 0.88694(10) 0.0292(3) Uani 1 1 d . . .
C2 C 0.74103(6) 0.81528(13) 0.82067(10) 0.0298(3) Uani 1 1 d . . .
C3 C 0.78860(6) 1.01361(13) 0.90222(10) 0.0306(3) Uani 1 1 d . . .
C4 C 0.77892(7) 0.80270(16) 0.77211(12) 0.0351(3) Uani 1 1 d . . .
C5 C 0.81440(6) 1.08271(14) 0.99620(11) 0.0312(3) Uani 1 1 d . . .
C6 C 0.83060(7) 1.02126(16) 1.08342(11) 0.0352(3) Uani 1 1 d . . .
C7 C 0.85904(8) 1.08555(18) 1.17008(12) 0.0423(4) Uani 1 1 d . . .
C8 C 0.87041(8) 1.21163(18) 1.17025(14) 0.0463(4) Uani 1 1 d . . .
C9 C 0.85428(8) 1.27307(17) 1.08398(14) 0.0472(4) Uani 1 1 d . . .
C10 C 0.82688(7) 1.20884(15) 0.99697(13) 0.0394(4) Uani 1 1 d . . .
C11 C 0.65130(6) 0.86576(13) 0.98797(10) 0.0296(3) Uani 1 1 d . . .
C12 C 0.66928(7) 0.95752(14) 1.05947(11) 0.0326(3) Uani 1 1 d . . .
C13 C 0.63821(7) 0.97982(15) 1.11011(11) 0.0345(3) Uani 1 1 d . . .
C14 C 0.58768(6) 0.91054(14) 1.09137(11) 0.0323(3) Uani 1 1 d . . .
C15 C 0.57160(7) 0.81455(15) 1.02272(12) 0.0356(3) Uani 1 1 d . . .
C16 C 0.60311(7) 0.79342(15) 0.97232(12) 0.0348(3) Uani 1 1 d . . .
C17 C 0.57048(10) 1.0409(2) 1.20407(16) 0.0521(5) Uani 1 1 d . . .
C18 C 0.50006(8) 0.8747(2) 1.11163(15) 0.0465(4) Uani 1 1 d . . .
C1A C 0.98619(10) 1.0423(3) 0.9054(2) 0.0829(9) Uani 1 1 d . . .
C2A C 0.95049(11) 1.0698(3) 0.9478(3) 0.0829(9) Uani 1 1 d . . .
H2A H 0.9159(14) 1.122(3) 0.909(2) 0.104(10) Uiso 1 1 d . . .
C3A C 0.96416(10) 1.0295(3) 1.0401(3) 0.0804(9) Uani 1 1 d . . .
H3A H 0.9383(12) 1.055(2) 1.0672(19) 0.085(8) Uiso 1 1 d . . .
C4A C 0.9722(2) 1.1039(6) 0.7965(4) 0.0820(16) Uani 0.50 1 d P . .
H4A1 H 0.9332 1.1372 0.7656 0.098 Uiso 0.50 1 calc PR . .
H4A2 H 0.9757 1.0402 0.7565 0.098 Uiso 0.50 1 calc PR . .
H4A3 H 0.9997 1.1692 0.8059 0.098 Uiso 0.50 1 calc PR . .
H32 H 0.6970(9) 0.667(2) 0.7568(15) 0.058(6) Uiso 1 1 d . . .
H41 H 0.8208(9) 0.8211(17) 0.8172(14) 0.044(5) Uiso 1 1 d . . .
H42 H 0.7655(8) 0.8613(19) 0.7156(14) 0.048(5) Uiso 1 1 d . . .
H43 H 0.7746(9) 0.719(2) 0.7456(15) 0.055(6) Uiso 1 1 d . . .
H6 H 0.8223(8) 0.9320(18) 1.0819(13) 0.042(5) Uiso 1 1 d . . .
H7 H 0.8714(9) 1.0403(19) 1.2324(15) 0.053(6) Uiso 1 1 d . . .
H8 H 0.8923(9) 1.256(2) 1.2354(16) 0.060(6) Uiso 1 1 d . . .
H9 H 0.8609(10) 1.362(2) 1.0830(16) 0.063(6) Uiso 1 1 d . . .
H10 H 0.8153(9) 1.252(2) 0.9313(15) 0.053(6) Uiso 1 1 d . . .
H12 H 0.7047(8) 1.0084(18) 1.0711(13) 0.042(5) Uiso 1 1 d . . .
H13 H 0.6523(8) 1.0494(18) 1.1610(13) 0.045(5) Uiso 1 1 d . . .
H15 H 0.5365(8) 0.7613(17) 1.0080(13) 0.041(5) Uiso 1 1 d . . .
H16 H 0.5911(8) 0.7252(18) 0.9234(14) 0.043(5) Uiso 1 1 d . . .
H171 H 0.5685(11) 1.122(3) 1.1682(18) 0.078(8) Uiso 1 1 d . . .
H172 H 0.5427(11) 1.047(2) 1.2336(17) 0.078(7) Uiso 1 1 d . . .
H173 H 0.6112(13) 1.036(3) 1.258(2) 0.089(9) Uiso 1 1 d . . .
H181 H 0.4728(11) 0.882(2) 1.0375(18) 0.075(7) Uiso 1 1 d . . .
H182 H 0.5069(11) 0.783(3) 1.1272(18) 0.077(8) Uiso 1 1 d . . .
H183 H 0.4836(13) 0.906(3) 1.151(2) 0.100(9) Uiso 1 1 d . . .

loop_
_atom_site_aniso_label
_atom_site_aniso_U_11
_atom_site_aniso_U_22
_atom_site_aniso_U_33
_atom_site_aniso_U_23
_atom_site_aniso_U_13
_atom_site_aniso_U_12
O1 0.0486(6) 0.0359(6) 0.0379(6) 0.0052(5) 0.0266(5) -0.0038(5)
N1 0.0339(6) 0.0281(6) 0.0331(6) -0.0002(5) 0.0190(5) -0.0016(5)
N2 0.0318(6) 0.0286(6) 0.0321(6) 0.0027(5) 0.0174(5) 0.0008(5)
N3 0.0414(7) 0.0300(6) 0.0383(7) -0.0054(5) 0.0238(6) -0.0044(5)
N4 0.0427(7) 0.0490(8) 0.0474(8) -0.0130(6) 0.0310(7) -0.0098(6)
C1 0.0333(7) 0.0275(7) 0.0302(7) 0.0028(5) 0.0177(6) 0.0008(5)
C2 0.0327(7) 0.0286(7) 0.0294(7) 0.0050(5) 0.0155(6) 0.0032(5)
C3 0.0342(7) 0.0275(7) 0.0329(7) 0.0049(5) 0.0180(6) 0.0025(6)
C4 0.0393(8) 0.0364(8) 0.0351(8) -0.0003(6) 0.0220(7) 0.0012(6)
C5 0.0322(7) 0.0298(7) 0.0357(7) 0.0008(6) 0.0192(6) -0.0013(6)
C6 0.0379(8) 0.0373(8) 0.0346(8) 0.0016(6) 0.0205(7) -0.0019(6)
C7 0.0426(9) 0.0541(10) 0.0346(8) -0.0017(7) 0.0216(7) -0.0047(8)
C8 0.0450(9) 0.0537(10) 0.0438(9) -0.0154(8) 0.0237(8) -0.0117(8)
C9 0.0532(10) 0.0372(9) 0.0526(11) -0.0096(8) 0.0258(9) -0.0108(8)
C10 0.0441(9) 0.0319(8) 0.0431(9) 0.0001(7) 0.0209(7) -0.0047(7)
C11 0.0327(7) 0.0285(7) 0.0308(7) 0.0005(5) 0.0176(6) -0.0006(5)
C12 0.0336(7) 0.0337(7) 0.0333(7) -0.0027(6) 0.0178(6) -0.0048(6)
C13 0.0359(7) 0.0364(8) 0.0331(7) -0.0056(6) 0.0177(6) -0.0046(6)
C14 0.0334(7) 0.0354(7) 0.0321(7) -0.0003(6) 0.0186(6) -0.0008(6)
C15 0.0348(7) 0.0363(8) 0.0412(8) -0.0047(6) 0.0223(7) -0.0070(6)
C16 0.0376(8) 0.0335(7) 0.0370(8) -0.0059(6) 0.0204(7) -0.0059(6)
C17 0.0605(12) 0.0547(11) 0.0585(12) -0.0186(9) 0.0422(11) -0.0110(9)
C18 0.0377(9) 0.0600(12) 0.0498(10) -0.0064(9) 0.0269(8) -0.0066(8)
C1A 0.0501(12) 0.0895(18) 0.110(2) -0.0559(16) 0.0377(13) -0.0299(12)
C2A 0.0417(12) 0.0822(18) 0.120(2) -0.0469(18) 0.0339(14) -0.0167(12)
C3A 0.0514(13) 0.0847(18) 0.118(2) -0.0583(17) 0.0507(15) -0.0244(12)
C4A 0.075(3) 0.099(4) 0.065(3) -0.021(3) 0.027(3) -0.042(3)

loop_
_atom_type_symbol
_atom_type_description
_atom_type_scat_dispersion_real
_atom_type_scat_dispersion_imag
_atom_type_scat_source
C C 0.0033 0.0016 'International Tables Vol C Tables 4.2.6.8 and 6.1.1.4'
H H 0.0000 0.0000 'International Tables Vol C Tables 4.2.6.8 and 6.1.1.4'
N N 0.0061 0.0033 'International Tables Vol C Tables 4.2.6.8 and 6.1.1.4'
O O 0.0106 0.0060 'International Tables Vol C Tables 4.2.6.8 and 6.1.1.4'

loop_
_geom_angle_atom_site_label_1
_geom_angle_atom_site_label_2
_geom_angle_atom_site_label_3
_geom_angle
_geom_angle_site_symmetry_1
_geom_angle_site_symmetry_3
_geom_angle_publ_flag
N2 N1 C11 112.98(12) . . ?
N2 N1 H1 133(7) . . ?
C11 N1 H1 114(7) . . ?
N1 N2 C1 119.18(12) . . ?
C2 N3 H31 113.8(14) . . ?
C2 N3 H32 118.8(13) . . ?
H31 N3 H32 127.3(19) . . ?
C14 N4 C17 120.18(14) . . ?
C14 N4 C18 120.36(14) . . ?
C17 N4 C18 118.07(15) . . ?
N2 C1 C2 126.08(13) . . ?
N2 C1 C3 113.16(12) . . ?
C2 C1 C3 120.74(12) . . ?
N3 C2 C1 120.71(13) . . ?
N3 C2 C4 116.21(13) . . ?
C1 C2 C4 123.05(13) . . ?
O1 C3 C1 122.25(14) . . ?
O1 C3 C5 118.16(13) . . ?
C1 C3 C5 119.58(12) . . ?
C2 C4 H41 111.9(11) . . ?
C2 C4 H42 110.4(11) . . ?
H41 C4 H42 108.3(15) . . ?
C2 C4 H43 109.0(12) . . ?
H41 C4 H43 110.9(16) . . ?
H42 C4 H43 106.3(16) . . ?
C10 C5 C6 119.37(15) . . ?
C10 C5 C3 119.15(14) . . ?
C6 C5 C3 121.26(13) . . ?
C7 C6 C5 120.06(16) . . ?
C7 C6 H6 121.4(11) . . ?
C5 C6 H6 118.5(11) . . ?
C8 C7 C6 120.27(16) . . ?
C8 C7 H7 120.1(12) . . ?
C6 C7 H7 119.6(12) . . ?
C9 C8 C7 119.89(16) . . ?
C9 C8 H8 121.5(13) . . ?
C7 C8 H8 118.6(12) . . ?
C8 C9 C10 120.22(17) . . ?
C8 C9 H9 120.7(13) . . ?
C10 C9 H9 119.1(13) . . ?
C9 C10 C5 120.17(16) . . ?
C9 C10 H10 122.1(12) . . ?
C5 C10 H10 117.7(12) . . ?
C16 C11 C12 118.24(13) . . ?
C16 C11 N1 117.35(13) . . ?
C12 C11 N1 124.40(13) . . ?
C13 C12 C11 120.89(14) . . ?
C13 C12 H12 121.5(11) . . ?
C11 C12 H12 117.6(10) . . ?
C12 C13 C14 121.06(14) . . ?
C12 C13 H13 118.5(11) . . ?
C14 C13 H13 120.4(11) . . ?
N4 C14 C15 121.47(14) . . ?
N4 C14 C13 120.94(14) . . ?
C15 C14 C13 117.59(13) . . ?
C16 C15 C14 120.66(14) . . ?
C16 C15 H15 118.8(11) . . ?
C14 C15 H15 120.6(10) . . ?
C15 C16 C11 121.43(14) . . ?
C15 C16 H16 119.9(11) . . ?
C11 C16 H16 118.7(11) . . ?
N4 C17 H171 110.9(14) . . ?
N4 C17 H172 110.4(14) . . ?
H171 C17 H172 109(2) . . ?
N4 C17 H173 112.1(16) . . ?
H171 C17 H173 106(2) . . ?
H172 C17 H173 108(2) . . ?
N4 C18 H181 111.4(14) . . ?
N4 C18 H182 109.2(14) . . ?
H181 C18 H182 107(2) . . ?
N4 C18 H183 108.6(18) . . ?
H181 C18 H183 114(2) . . ?
H182 C18 H183 106(2) . . ?
C2A C1A C3A 116.7(3) . 5_777 ?
C2A C1A C4A 120.8(3) . . ?
C3A C1A C4A 122.3(3) 5_777 . ?
C3A C2A C1A 121.6(3) . . ?
C3A C2A H2A 122.7(18) . . ?
C1A C2A H2A 115.7(19) . . ?
C2A C3A C1A 121.7(2) . 5_777 ?
C2A C3A H3A 117.8(16) . . ?
C1A C3A H3A 120.4(16) 5_777 . ?
C1A C4A H4A1 109.5 . . ?
C1A C4A H4A2 109.5 . . ?
H4A1 C4A H4A2 109.5 . . ?
C1A C4A H4A3 109.5 . . ?
H4A1 C4A H4A3 109.5 . . ?
H4A2 C4A H4A3 109.5 . . ?

loop_
_geom_bond_atom_site_label_1
_geom_bond_atom_site_label_2
_geom_bond_distance
_geom_bond_site_symmetry_2
_geom_bond_publ_flag
O1 C3 1.2410(17) . ?
N1 N2 1.2832(17) . ?
N1 C11 1.4219(18) . ?
N1 H1 1.04(13) . ?
N2 C1 1.3849(17) . ?
N3 C2 1.3254(19) . ?
N3 H31 0.94(2) . ?
N3 H32 0.92(2) . ?
N4 C14 1.3818(18) . ?
N4 C17 1.441(2) . ?
N4 C18 1.449(2) . ?
C1 C2 1.408(2) . ?
C1 C3 1.462(2) . ?
C2 C4 1.497(2) . ?
C3 C5 1.498(2) . ?
C4 H41 1.00(2) . ?
C4 H42 1.01(2) . ?
C4 H43 0.98(2) . ?
C5 C10 1.392(2) . ?
C5 C6 1.393(2) . ?
C6 C7 1.388(2) . ?
C6 H6 0.981(19) . ?
C7 C8 1.386(3) . ?
C7 H7 1.00(2) . ?
C8 C9 1.380(3) . ?
C8 H8 1.03(2) . ?
C9 C10 1.390(2) . ?
C9 H9 0.97(2) . ?
C10 H10 1.03(2) . ?
C11 C16 1.389(2) . ?
C11 C12 1.398(2) . ?
C12 C13 1.385(2) . ?
C12 H12 1.008(19) . ?
C13 C14 1.410(2) . ?
C13 H13 1.027(19) . ?
C14 C15 1.405(2) . ?
C15 C16 1.389(2) . ?
C15 H15 1.003(19) . ?
C16 H16 0.999(19) . ?
C17 H171 1.02(3) . ?
C17 H172 1.02(3) . ?
C17 H173 1.00(3) . ?
C18 H181 1.04(2) . ?
C18 H182 1.01(3) . ?
C18 H183 0.96(3) . ?
C1A C2A 1.395(4) . ?
C1A C3A 1.396(4) 5_777 ?
C1A C4A 1.701(6) . ?
C2A C3A 1.385(4) . ?
C2A H2A 0.99(3) . ?
C3A C1A 1.396(4) 5_777 ?
C3A H3A 0.98(3) . ?
C4A H4A1 0.9600 . ?
C4A H4A2 0.9600 . ?
C4A H4A3 0.9600 . ?
